data_8106432
loop_
_publ_author_name
'Liguo, Yang'
'xin, Wang'
'Qianqian, Gao'
'Yuqiang, Dai'

_publ_section_title
;
 Crystal structure
 (7,8-bis(diisopropylphosphino)-7,8-dicarba-nido-undecaborane-\k2
 P,P&#x2032;)-(benzoato-\k2 O,O&#x2032;)nickel(II), C21H42B9NiO2P2
;
_journal_issue 1
_journal_name_full 'Zeitschrift f\"ur Kristallographie - New Crystal Structures'
_journal_page_first 59
_journal_page_last 61
_journal_paper_doi 10.1515/ncrs-2016-0148
_journal_volume 232
_journal_year 2017
_chemical_formula_sum 'C21 H42 B9 Ni O2 P2'
_chemical_formula_weight 544.48
_space_group_crystal_system monoclinic
_space_group_IT_number 14
_space_group_name_Hall '-P 2ybc'
_space_group_name_H-M_alt 'P 1 21/c 1'
_atom_sites_solution_hydrogens geom
_atom_sites_solution_primary direct
_atom_sites_solution_secondary difmap
_cell_angle_alpha 90
_cell_angle_beta 112.250(2)
_cell_angle_gamma 90
_cell_formula_units_Z 4
_cell_length_a 9.3840(9)
_cell_length_b 17.0119(18)
_cell_length_c 19.9631(19)
_cell_measurement_reflns_used 2898
_cell_measurement_temperature 298(2)
_cell_measurement_theta_max 29.0085
_cell_measurement_theta_min 2.488
_cell_volume 2949.6(5)
_computing_cell_refinement 'Bruker SMART'
_computing_data_collection 'Bruker SMART'
_computing_data_reduction 'Bruker SHELXTL'
_computing_structure_refinement 'SHELXL-2014/7 (Sheldrick, 2014)'
_computing_structure_solution 'SHELXS-97 (Sheldrick, 1990)'
_diffrn_ambient_temperature 298(2)
_diffrn_measured_fraction_theta_full 0.979
_diffrn_measured_fraction_theta_max 0.979
_diffrn_measurement_device_type 'CCD area detector'
_diffrn_measurement_method 'phi and omega scans'
_diffrn_radiation_type MoK\a
_diffrn_radiation_wavelength 0.71073
_diffrn_reflns_av_R_equivalents 0.0484
_diffrn_reflns_av_unetI/netI 0.0711
_diffrn_reflns_Laue_measured_fraction_full 0.979
_diffrn_reflns_Laue_measured_fraction_max 0.979
_diffrn_reflns_limit_h_max 11
_diffrn_reflns_limit_h_min -11
_diffrn_reflns_limit_k_max 19
_diffrn_reflns_limit_k_min -20
_diffrn_reflns_limit_l_max 23
_diffrn_reflns_limit_l_min -15
_diffrn_reflns_number 14827
_diffrn_reflns_point_group_measured_fraction_full 0.979
_diffrn_reflns_point_group_measured_fraction_max 0.979
_diffrn_reflns_theta_full 24.999
_diffrn_reflns_theta_max 24.999
_diffrn_reflns_theta_min 1.627
_exptl_absorpt_coefficient_mu 0.784
_exptl_absorpt_correction_T_max 0.8402
_exptl_absorpt_correction_T_min 0.7444
_exptl_absorpt_correction_type multi-scan
_exptl_absorpt_process_details sadabs
_exptl_crystal_colour RED
_exptl_crystal_density_diffrn 1.226
_exptl_crystal_density_method 'not measured'
_exptl_crystal_description BLOCK
_exptl_crystal_F_000 1148
_exptl_crystal_size_max 0.400
_exptl_crystal_size_mid 0.300
_exptl_crystal_size_min 0.230
_refine_diff_density_max 0.777
_refine_diff_density_min -0.459
_refine_diff_density_rms 0.067
_refine_ls_extinction_coef .
_refine_ls_extinction_method none
_refine_ls_goodness_of_fit_ref 1.045
_refine_ls_hydrogen_treatment constr
_refine_ls_matrix_type full
_refine_ls_number_parameters 322
_refine_ls_number_reflns 5075
_refine_ls_number_restraints 47
_refine_ls_restrained_S_all 1.087
_refine_ls_R_factor_all 0.1101
_refine_ls_R_factor_gt 0.0585
_refine_ls_shift/su_max 0.001
_refine_ls_shift/su_mean 0.000
_refine_ls_structure_factor_coef Fsqd
_refine_ls_weighting_details 'w=1/[\s^2^(Fo^2^)+(0.0600P)^2^+0.4168P] where P=(Fo^2^+2Fc^2^)/3'
_refine_ls_weighting_scheme calc
_refine_ls_wR_factor_gt 0.1323
_refine_ls_wR_factor_ref 0.1489
_reflns_Friedel_coverage 0.000
_reflns_Friedel_fraction_full .
_reflns_Friedel_fraction_max .
_reflns_number_gt 2835
_reflns_number_total 5075
_reflns_threshold_expression 'I > 2\s(I)'
_cod_data_source_file suppl_ncrs-2016-0148_suppl.cif
_cod_data_source_block f
_cod_original_sg_symbol_H-M 'P 21/c'
_cod_database_code 8106432
_shelx_space_group_comment
;
The symmetry employed for this shelxl refinement is uniquely defined
by the following loop, which should always be used as a source of
symmetry information in preference to the above space-group names.
They are only intended as comments.
;
_shelx_estimated_absorpt_t_min 0.744
_shelx_estimated_absorpt_t_max 0.840

loop_
_space_group_symop_operation_xyz
'x, y, z'
'-x, y+1/2, -z+1/2'
'-x, -y, -z'
'x, -y-1/2, z-1/2'

loop_
_atom_site_label
_atom_site_type_symbol
_atom_site_fract_x
_atom_site_fract_y
_atom_site_fract_z
_atom_site_U_iso_or_equiv
_atom_site_adp_type
_atom_site_occupancy
_atom_site_site_symmetry_order
_atom_site_calc_flag
_atom_site_refinement_flags_posn
_atom_site_refinement_flags_adp
_atom_site_refinement_flags_occupancy
_atom_site_disorder_assembly
_atom_site_disorder_group
Ni1 Ni 0.34307(7) 0.28071(3) 0.10394(3) 0.0607(2) Uani 1 1 d . . . . .
P1 P 0.28534(15) 0.27175(7) 0.19755(7) 0.0589(3) Uani 1 1 d . . . . .
P2 P 0.18322(14) 0.18891(7) 0.05171(6) 0.0540(3) Uani 1 1 d . . . . .
O2 O 0.4179(4) 0.3065(2) 0.02805(18) 0.0749(10) Uani 1 1 d . . . . .
O1 O 0.4989(4) 0.3618(2) 0.1339(2) 0.0850(11) Uani 1 1 d . . . . .
B1 B -0.0261(7) 0.2217(3) 0.2069(3) 0.0678(16) Uani 1 1 d . . . . .
H1 H -0.0395 0.2717 0.2390 0.081 Uiso 1 1 calc R U . . .
C2 C 0.0709(5) 0.1619(2) 0.1043(2) 0.0539(11) Uani 1 1 d . . . . .
C1 C 0.1276(5) 0.2037(3) 0.1821(2) 0.0583(12) Uani 1 1 d . . . . .
C12 C 0.2795(6) 0.0999(3) 0.0390(3) 0.0738(14) Uani 1 1 d . . . . .
H12 H 0.1989 0.0629 0.0110 0.089 Uiso 1 1 calc R U . . .
C16 C 0.6126(6) 0.4054(3) 0.0524(3) 0.0743(15) Uani 1 1 d . . . . .
B2 B 0.0083(7) 0.0730(3) 0.1049(3) 0.0696(16) Uani 1 1 d . . . . .
H2 H 0.0660 0.0289 0.0836 0.083 Uiso 1 1 calc R U . . .
C15 C 0.5083(6) 0.3568(3) 0.0728(3) 0.0687(14) Uani 1 1 d . . . . .
B3 B -0.1291(7) 0.1497(4) 0.0683(4) 0.0740(17) Uani 1 1 d . . . . .
H3 H -0.2074 0.1525 0.0111 0.089 Uiso 1 1 calc R U . . .
C9 C 0.0655(8) 0.2200(3) -0.0400(3) 0.0887(18) Uani 1 1 d . U . . .
H9 H 0.1456 0.2313 -0.0590 0.106 Uiso 1 1 calc R U . . .
B4 B 0.1126(8) 0.1452(4) 0.2451(4) 0.0762(18) Uani 1 1 d . . . . .
H4 H 0.2200 0.1368 0.2926 0.091 Uiso 1 1 calc R U . . .
B5 B -0.1845(7) 0.1833(4) 0.1373(4) 0.0813(19) Uani 1 1 d . . . . .
H5 H -0.3009 0.2067 0.1251 0.098 Uiso 1 1 calc R U . . .
C3 C 0.2306(7) 0.3677(3) 0.2245(3) 0.0898(17) Uani 1 1 d D U . . .
H3A H 0.1185 0.3663 0.1992 0.108 Uiso 1 1 calc R U . . .
C13 C 0.3789(7) 0.1164(3) -0.0054(3) 0.0934(18) Uani 1 1 d . . . . .
H13A H 0.4529 0.1565 0.0181 0.140 Uiso 1 1 calc R U . . .
H13B H 0.3143 0.1338 -0.0530 0.140 Uiso 1 1 calc R U . . .
H13C H 0.4316 0.0692 -0.0090 0.140 Uiso 1 1 calc R U . . .
C4 C 0.4489(7) 0.2349(4) 0.2749(3) 0.0870(17) Uani 1 1 d . U . . .
H4A H 0.4193 0.2339 0.3170 0.104 Uiso 1 1 calc R U . . .
C10 C -0.0223(7) 0.1547(3) -0.0912(3) 0.0931(18) Uani 1 1 d . . . . .
H10A H -0.0968 0.1325 -0.0743 0.140 Uiso 1 1 calc R U . . .
H10B H 0.0485 0.1146 -0.0926 0.140 Uiso 1 1 calc R U . . .
H10C H -0.0739 0.1759 -0.1388 0.140 Uiso 1 1 calc R U . . .
B6 B -0.1502(8) 0.0813(4) 0.1300(4) 0.089(2) Uani 1 1 d . . . . .
H6 H -0.2448 0.0384 0.1120 0.106 Uiso 1 1 calc R U . . .
B9 B -0.0441(7) 0.2355(4) 0.1162(3) 0.0683(16) Uani 1 1 d . . . . .
H9A H -0.0630 0.2934 0.0897 0.082 Uiso 1 1 calc R U . . .
C11 C -0.0085(9) 0.2925(4) -0.0500(4) 0.127(2) Uani 1 1 d . U . . .
H11A H -0.0479 0.3059 -0.1005 0.191 Uiso 1 1 calc R U . . .
H11B H 0.0634 0.3320 -0.0230 0.191 Uiso 1 1 calc R U . . .
H11C H -0.0920 0.2897 -0.0334 0.191 Uiso 1 1 calc R U . . .
C17 C 0.7083(8) 0.4580(4) 0.1001(4) 0.111(2) Uani 1 1 d . . . . .
H17 H 0.7049 0.4625 0.1459 0.133 Uiso 1 1 calc R U . . .
C18 C 0.6189(8) 0.3985(3) -0.0153(4) 0.101(2) Uani 1 1 d . . . . .
H18 H 0.5560 0.3625 -0.0484 0.121 Uiso 1 1 calc R U . . .
C5 C 0.2444(10) 0.3738(5) 0.2984(4) 0.155(3) Uani 1 1 d . U . . .
H5A H 0.3511 0.3711 0.3298 0.232 Uiso 1 1 calc R U . . .
H5B H 0.1893 0.3314 0.3094 0.232 Uiso 1 1 calc R U . . .
H5C H 0.2021 0.4231 0.3055 0.232 Uiso 1 1 calc R U . . .
C14 C 0.3769(8) 0.0590(4) 0.1089(4) 0.120(2) Uani 1 1 d . . . . .
H14A H 0.4149 0.0103 0.0980 0.180 Uiso 1 1 calc R U . . .
H14B H 0.3153 0.0489 0.1369 0.180 Uiso 1 1 calc R U . . .
H14C H 0.4620 0.0921 0.1361 0.180 Uiso 1 1 calc R U . . .
C19 C 0.7179(9) 0.4448(4) -0.0337(4) 0.119(2) Uani 1 1 d . . . . .
H19 H 0.7222 0.4403 -0.0793 0.143 Uiso 1 1 calc R U . . .
C6 C 0.5041(9) 0.1581(5) 0.2668(4) 0.147(3) Uani 1 1 d . U . . .
H6A H 0.5575 0.1610 0.2343 0.220 Uiso 1 1 calc R U . . .
H6B H 0.4185 0.1227 0.2476 0.220 Uiso 1 1 calc R U . . .
H6C H 0.5730 0.1394 0.3131 0.220 Uiso 1 1 calc R U . . .
B7 B -0.0819(8) 0.1268(4) 0.2177(4) 0.090(2) Uani 1 1 d . . . . .
H7 H -0.1301 0.1142 0.2589 0.108 Uiso 1 1 calc R U . . .
C20 C 0.8101(8) 0.4977(4) 0.0150(5) 0.116(2) Uani 1 1 d . . . . .
H20 H 0.8753 0.5301 0.0019 0.139 Uiso 1 1 calc R U . . .
C21 C 0.8071(9) 0.5035(4) 0.0834(5) 0.123(3) Uani 1 1 d . . . . .
H21 H 0.8723 0.5381 0.1173 0.148 Uiso 1 1 calc R U . . .
C7 C 0.5872(10) 0.2842(6) 0.2929(5) 0.202(5) Uani 1 1 d . U . . .
H7A H 0.5622 0.3376 0.2995 0.303 Uiso 1 1 calc R U . . .
H7B H 0.6657 0.2654 0.3367 0.303 Uiso 1 1 calc R U . . .
H7C H 0.6242 0.2818 0.2542 0.303 Uiso 1 1 calc R U . . .
C8 C 0.2684(13) 0.4353(5) 0.1931(6) 0.199(4) Uani 1 1 d D U . . .
H8A H 0.2548 0.4241 0.1439 0.299 Uiso 1 1 calc R U . . .
H8B H 0.2023 0.4780 0.1940 0.299 Uiso 1 1 calc R U . . .
H8C H 0.3736 0.4496 0.2200 0.299 Uiso 1 1 calc R U . . .
B8 B 0.0250(8) 0.0532(4) 0.1976(4) 0.087(2) Uani 1 1 d . . . . .
H8 H 0.0822 -0.0020 0.2219 0.104 Uiso 1 1 calc R U . . .

loop_
_atom_site_aniso_label
_atom_site_aniso_U_11
_atom_site_aniso_U_22
_atom_site_aniso_U_33
_atom_site_aniso_U_23
_atom_site_aniso_U_13
_atom_site_aniso_U_12
Ni1 0.0659(4) 0.0648(4) 0.0525(4) -0.0080(3) 0.0237(3) -0.0160(3)
P1 0.0570(8) 0.0697(8) 0.0482(7) -0.0076(6) 0.0178(6) -0.0081(6)
P2 0.0599(8) 0.0503(7) 0.0477(7) -0.0015(5) 0.0156(6) -0.0032(6)
O2 0.089(3) 0.077(2) 0.067(2) -0.0112(19) 0.0388(19) -0.026(2)
O1 0.098(3) 0.093(3) 0.072(3) -0.025(2) 0.042(2) -0.046(2)
B1 0.069(4) 0.072(4) 0.075(4) 0.001(3) 0.041(3) -0.003(3)
C2 0.051(3) 0.055(3) 0.056(3) -0.002(2) 0.019(2) -0.004(2)
C1 0.058(3) 0.061(3) 0.055(3) 0.002(2) 0.020(2) -0.004(2)
C12 0.074(4) 0.068(3) 0.083(4) -0.006(3) 0.033(3) 0.004(3)
C16 0.082(4) 0.065(3) 0.085(4) -0.012(3) 0.042(3) -0.016(3)
B2 0.072(4) 0.051(3) 0.086(5) -0.002(3) 0.030(3) -0.012(3)
C15 0.080(4) 0.064(3) 0.068(4) -0.016(3) 0.036(3) -0.016(3)
B3 0.054(4) 0.073(4) 0.083(4) -0.007(3) 0.012(3) -0.011(3)
C9 0.127(5) 0.062(3) 0.050(3) 0.003(3) 0.003(3) -0.002(3)
B4 0.077(5) 0.087(4) 0.074(4) 0.012(3) 0.038(4) 0.000(3)
B5 0.059(4) 0.091(4) 0.100(5) -0.001(4) 0.037(4) -0.005(3)
C3 0.101(4) 0.094(4) 0.083(4) -0.032(3) 0.044(3) -0.023(3)
C13 0.107(5) 0.088(4) 0.102(5) -0.019(3) 0.057(4) -0.002(3)
C4 0.072(4) 0.117(4) 0.070(4) 0.000(3) 0.025(3) -0.003(3)
C10 0.100(4) 0.085(4) 0.062(4) -0.013(3) -0.007(3) -0.003(3)
B6 0.071(5) 0.083(5) 0.118(6) -0.003(4) 0.044(4) -0.020(4)
B9 0.061(4) 0.069(4) 0.070(4) -0.004(3) 0.020(3) 0.005(3)
C11 0.130(4) 0.109(3) 0.120(4) 0.003(3) 0.021(3) 0.006(3)
C17 0.126(6) 0.118(5) 0.114(5) -0.035(4) 0.074(5) -0.057(5)
C18 0.135(6) 0.085(4) 0.100(5) -0.012(4) 0.066(4) -0.036(4)
C5 0.175(8) 0.166(7) 0.143(6) -0.041(6) 0.081(6) 0.003(6)
C14 0.112(5) 0.122(5) 0.140(6) 0.056(5) 0.064(5) 0.054(4)
C19 0.166(7) 0.104(5) 0.131(6) -0.016(5) 0.104(6) -0.039(5)
C6 0.126(6) 0.181(7) 0.120(6) 0.008(5) 0.031(5) 0.044(6)
B7 0.086(5) 0.099(5) 0.100(5) 0.000(4) 0.053(4) -0.013(4)
C20 0.127(6) 0.077(4) 0.181(8) -0.006(5) 0.101(6) -0.023(4)
C21 0.143(7) 0.108(5) 0.150(7) -0.049(5) 0.091(6) -0.064(5)
C7 0.093(6) 0.280(11) 0.179(9) 0.069(8) -0.010(5) -0.054(7)
C8 0.269(9) 0.126(6) 0.229(8) 0.022(5) 0.123(7) 0.011(6)
B8 0.087(5) 0.073(4) 0.103(6) 0.011(4) 0.039(4) -0.001(4)

loop_
_atom_type_symbol
_atom_type_description
_atom_type_scat_dispersion_real
_atom_type_scat_dispersion_imag
_atom_type_scat_source
C C 0.0033 0.0016 'International Tables Vol C Tables 4.2.6.8 and 6.1.1.4'
H H 0.0000 0.0000 'International Tables Vol C Tables 4.2.6.8 and 6.1.1.4'
B B 0.0013 0.0007 'International Tables Vol C Tables 4.2.6.8 and 6.1.1.4'
O O 0.0106 0.0060 'International Tables Vol C Tables 4.2.6.8 and 6.1.1.4'
P P 0.1023 0.0942 'International Tables Vol C Tables 4.2.6.8 and 6.1.1.4'
Ni Ni 0.3393 1.1124 'International Tables Vol C Tables 4.2.6.8 and 6.1.1.4'

loop_
_geom_angle_atom_site_label_1
_geom_angle_atom_site_label_2
_geom_angle_atom_site_label_3
_geom_angle
_geom_angle_site_symmetry_1
_geom_angle_site_symmetry_3
O1 Ni1 O2 68.02(14) . .
O1 Ni1 P1 101.14(11) . .
O2 Ni1 P1 169.01(11) . .
O1 Ni1 P2 168.16(11) . .
O2 Ni1 P2 100.25(11) . .
P1 Ni1 P2 90.63(5) . .
C1 P1 C4 107.2(2) . .
C1 P1 C3 108.3(2) . .
C4 P1 C3 107.1(3) . .
C1 P1 Ni1 110.95(15) . .
C4 P1 Ni1 110.7(2) . .
C3 P1 Ni1 112.4(2) . .
C2 P2 C9 113.1(3) . .
C2 P2 C12 107.3(2) . .
C9 P2 C12 104.1(3) . .
C2 P2 Ni1 110.95(15) . .
C9 P2 Ni1 108.90(18) . .
C12 P2 Ni1 112.30(18) . .
C15 O2 Ni1 87.0(3) . .
C15 O1 Ni1 88.5(3) . .
C1 B1 B7 101.2(4) . .
C1 B1 B5 105.0(4) . .
B7 B1 B5 62.7(4) . .
C1 B1 B9 59.6(3) . .
B7 B1 B9 109.4(5) . .
B5 B1 B9 60.5(3) . .
C1 B1 B4 56.0(3) . .
B7 B1 B4 58.4(4) . .
B5 B1 B4 109.3(4) . .
B9 B1 B4 107.7(4) . .
C1 B1 H1 126.8 . .
B7 B1 H1 122.7 . .
B5 B1 H1 120.4 . .
B9 B1 H1 120.4 . .
B4 B1 H1 122.6 . .
C1 C2 B2 113.2(4) . .
C1 C2 B9 62.7(3) . .
B2 C2 B9 115.4(4) . .
C1 C2 B3 111.2(3) . .
B2 C2 B3 63.8(3) . .
B9 C2 B3 60.9(3) . .
C1 C2 P2 113.4(3) . .
B2 C2 P2 122.2(3) . .
B9 C2 P2 115.3(3) . .
B3 C2 P2 124.2(3) . .
C2 C1 B4 112.1(4) . .
C2 C1 B1 110.5(4) . .
B4 C1 B1 64.2(3) . .
C2 C1 B9 62.1(3) . .
B4 C1 B9 116.3(4) . .
B1 C1 B9 61.6(3) . .
C2 C1 P1 113.5(3) . .
B4 C1 P1 123.7(4) . .
B1 C1 P1 123.8(3) . .
B9 C1 P1 113.2(3) . .
C14 C12 C13 109.2(5) . .
C14 C12 P2 114.1(4) . .
C13 C12 P2 111.6(4) . .
C14 C12 H12 107.2 . .
C13 C12 H12 107.2 . .
P2 C12 H12 107.2 . .
C17 C16 C18 118.5(5) . .
C17 C16 C15 120.8(5) . .
C18 C16 C15 120.6(5) . .
C2 B2 B6 106.0(4) . .
C2 B2 B3 61.5(3) . .
B6 B2 B3 59.8(4) . .
C2 B2 B8 106.6(4) . .
B6 B2 B8 58.7(4) . .
B3 B2 B8 108.7(4) . .
C2 B2 H2 113.6 . .
B6 B2 H2 139.8 . .
B3 B2 H2 136.5 . .
B8 B2 H2 113.5 . .
O1 C15 O2 116.4(4) . .
O1 C15 C16 122.3(5) . .
O2 C15 C16 121.2(5) . .
B5 B3 C2 103.3(4) . .
B5 B3 B6 61.1(4) . .
C2 B3 B6 100.2(4) . .
B5 B3 B9 60.6(3) . .
C2 B3 B9 58.9(3) . .
B6 B3 B9 108.4(5) . .
B5 B3 B2 107.5(5) . .
C2 B3 B2 54.7(3) . .
B6 B3 B2 59.0(4) . .
B9 B3 B2 106.0(4) . .
B5 B3 H3 121.6 . .
C2 B3 H3 127.8 . .
B6 B3 H3 123.2 . .
B9 B3 H3 121.0 . .
B2 B3 H3 123.5 . .
C11 C9 C10 115.9(5) . .
C11 C9 P2 118.7(4) . .
C10 C9 P2 115.5(4) . .
C11 C9 H9 100.6 . .
C10 C9 H9 100.6 . .
P2 C9 H9 100.6 . .
C1 B4 B7 104.6(5) . .
C1 B4 B1 59.8(3) . .
B7 B4 B1 59.1(4) . .
C1 B4 B8 105.6(4) . .
B7 B4 B8 58.2(4) . .
B1 B4 B8 106.6(5) . .
C1 B4 H4 114.8 . .
B7 B4 H4 139.8 . .
B1 B4 H4 137.7 . .
B8 B4 H4 114.6 . .
B1 B5 B3 109.6(4) . .
B1 B5 B9 60.8(3) . .
B3 B5 B9 60.2(3) . .
B1 B5 B6 107.8(5) . .
B3 B5 B6 59.9(4) . .
B9 B5 B6 107.2(4) . .
B1 B5 B7 58.7(4) . .
B3 B5 B7 108.1(5) . .
B9 B5 B7 106.5(5) . .
B6 B5 B7 60.1(4) . .
B1 B5 H5 121.2 . .
B3 B5 H5 120.9 . .
B9 B5 H5 122.2 . .
B6 B5 H5 122.0 . .
B7 B5 H5 122.7 . .
C8 C3 C5 117.1(7) . .
C8 C3 P1 116.4(5) . .
C5 C3 P1 115.8(5) . .
C8 C3 H3A 101.0 . .
C5 C3 H3A 101.0 . .
P1 C3 H3A 101.0 . .
C12 C13 H13A 109.5 . .
C12 C13 H13B 109.5 . .
H13A C13 H13B 109.5 . .
C12 C13 H13C 109.5 . .
H13A C13 H13C 109.5 . .
H13B C13 H13C 109.5 . .
C6 C4 C7 102.9(7) . .
C6 C4 P1 116.1(5) . .
C7 C4 P1 113.1(5) . .
C6 C4 H4A 108.1 . .
C7 C4 H4A 108.1 . .
P1 C4 H4A 108.1 . .
C9 C10 H10A 109.5 . .
C9 C10 H10B 109.5 . .
H10A C10 H10B 109.5 . .
C9 C10 H10C 109.5 . .
H10A C10 H10C 109.5 . .
H10B C10 H10C 109.5 . .
B2 B6 B3 61.3(3) . .
B2 B6 B8 63.0(4) . .
B3 B6 B8 113.5(4) . .
B2 B6 B5 107.7(4) . .
B3 B6 B5 59.0(4) . .
B8 B6 B5 110.4(5) . .
B2 B6 B7 106.7(5) . .
B3 B6 B7 107.7(5) . .
B8 B6 B7 58.8(4) . .
B5 B6 B7 60.6(4) . .
B2 B6 H6 121.5 . .
B3 B6 H6 120.1 . .
B8 B6 H6 118.4 . .
B5 B6 H6 121.7 . .
B7 B6 H6 123.4 . .
C2 B9 C1 55.2(3) . .
C2 B9 B3 60.2(3) . .
C1 B9 B3 104.6(4) . .
C2 B9 B5 103.2(4) . .
C1 B9 B5 103.0(4) . .
B3 B9 B5 59.2(4) . .
C2 B9 B1 102.8(4) . .
C1 B9 B1 58.8(3) . .
B3 B9 B1 107.1(4) . .
B5 B9 B1 58.7(4) . .
C2 B9 H9A 125.4 . .
C1 B9 H9A 125.3 . .
B3 B9 H9A 121.6 . .
B5 B9 H9A 124.4 . .
B1 B9 H9A 123.1 . .
C9 C11 H11A 109.5 . .
C9 C11 H11B 109.5 . .
H11A C11 H11B 109.5 . .
C9 C11 H11C 109.5 . .
H11A C11 H11C 109.5 . .
H11B C11 H11C 109.5 . .
C21 C17 C16 122.5(6) . .
C21 C17 H17 118.8 . .
C16 C17 H17 118.8 . .
C19 C18 C16 120.0(6) . .
C19 C18 H18 120.0 . .
C16 C18 H18 120.0 . .
C3 C5 H5A 109.5 . .
C3 C5 H5B 109.5 . .
H5A C5 H5B 109.5 . .
C3 C5 H5C 109.5 . .
H5A C5 H5C 109.5 . .
H5B C5 H5C 109.5 . .
C12 C14 H14A 109.5 . .
C12 C14 H14B 109.5 . .
H14A C14 H14B 109.5 . .
C12 C14 H14C 109.5 . .
H14A C14 H14C 109.5 . .
H14B C14 H14C 109.5 . .
C20 C19 C18 119.9(7) . .
C20 C19 H19 120.0 . .
C18 C19 H19 120.0 . .
C4 C6 H6A 109.5 . .
C4 C6 H6B 109.5 . .
H6A C6 H6B 109.5 . .
C4 C6 H6C 109.5 . .
H6A C6 H6C 109.5 . .
H6B C6 H6C 109.5 . .
B4 B7 B1 62.5(4) . .
B4 B7 B8 64.6(4) . .
B1 B7 B8 114.4(5) . .
B4 B7 B6 109.4(5) . .
B1 B7 B6 107.1(5) . .
B8 B7 B6 59.4(4) . .
B4 B7 B5 109.3(4) . .
B1 B7 B5 58.6(4) . .
B8 B7 B5 109.8(5) . .
B6 B7 B5 59.3(4) . .
B4 B7 H7 118.9 . .
B1 B7 H7 120.2 . .
B8 B7 H7 117.9 . .
B6 B7 H7 123.3 . .
B5 B7 H7 122.5 . .
C19 C20 C21 120.4(6) . .
C19 C20 H20 119.8 . .
C21 C20 H20 119.8 . .
C17 C21 C20 118.7(6) . .
C17 C21 H21 120.7 . .
C20 C21 H21 120.7 . .
C4 C7 H7A 109.5 . .
C4 C7 H7B 109.5 . .
H7A C7 H7B 109.5 . .
C4 C7 H7C 109.5 . .
H7A C7 H7C 109.5 . .
H7B C7 H7C 109.5 . .
C3 C8 H8A 109.5 . .
C3 C8 H8B 109.5 . .
H8A C8 H8B 109.5 . .
C3 C8 H8C 109.5 . .
H8A C8 H8C 109.5 . .
H8B C8 H8C 109.5 . .
B7 B8 B6 61.8(4) . .
B7 B8 B2 105.3(5) . .
B6 B8 B2 58.3(4) . .
B7 B8 B4 57.2(4) . .
B6 B8 B4 105.6(5) . .
B2 B8 B4 102.4(4) . .
B7 B8 H8 137.8 . .
B6 B8 H8 137.0 . .
B2 B8 H8 116.3 . .
B4 B8 H8 116.6 . .

loop_
_geom_bond_atom_site_label_1
_geom_bond_atom_site_label_2
_geom_bond_distance
_geom_bond_site_symmetry_2
Ni1 O1 1.934(3) .
Ni1 O2 1.946(3) .
Ni1 P1 2.1389(14) .
Ni1 P2 2.1427(13) .
P1 C1 1.811(5) .
P1 C4 1.827(6) .
P1 C3 1.851(6) .
P2 C2 1.807(4) .
P2 C9 1.822(5) .
P2 C12 1.830(5) .
O2 C15 1.295(5) .
O1 C15 1.258(5) .
B1 C1 1.721(7) .
B1 B7 1.736(9) .
B1 B5 1.734(9) .
B1 B9 1.771(9) .
B1 B4 1.794(9) .
B1 H1 1.1000 .
C2 C1 1.604(6) .
C2 B2 1.625(7) .
C2 B9 1.727(7) .
C2 B3 1.749(7) .
C1 B4 1.652(7) .
C1 B9 1.737(7) .
C12 C14 1.517(8) .
C12 C13 1.535(7) .
C12 H12 0.9800 .
C16 C17 1.367(7) .
C16 C18 1.380(7) .
C16 C15 1.451(7) .
B2 B6 1.745(9) .
B2 B3 1.786(8) .
B2 B8 1.829(9) .
B2 H2 1.1000 .
B3 B5 1.743(9) .
B3 B6 1.760(9) .
B3 B9 1.761(8) .
B3 H3 1.1000 .
C9 C11 1.394(8) .
C9 C10 1.522(7) .
C9 H9 0.9800 .
B4 B7 1.724(10) .
B4 B8 1.852(9) .
B4 H4 1.1000 .
B5 B9 1.767(9) .
B5 B6 1.780(10) .
B5 B7 1.804(10) .
B5 H5 1.1000 .
C3 C8 1.417(8) .
C3 C5 1.437(8) .
C3 H3A 0.9800 .
C13 H13A 0.9600 .
C13 H13B 0.9600 .
C13 H13C 0.9600 .
C4 C6 1.437(8) .
C4 C7 1.472(9) .
C4 H4A 0.9800 .
C10 H10A 0.9600 .
C10 H10B 0.9600 .
C10 H10C 0.9600 .
B6 B8 1.753(10) .
B6 B7 1.795(11) .
B6 H6 1.1000 .
B9 H9A 1.1000 .
C11 H11A 0.9600 .
C11 H11B 0.9600 .
C11 H11C 0.9600 .
C17 C21 1.343(8) .
C17 H17 0.9300 .
C18 C19 1.371(8) .
C18 H18 0.9300 .
C5 H5A 0.9600 .
C5 H5B 0.9600 .
C5 H5C 0.9600 .
C14 H14A 0.9600 .
C14 H14B 0.9600 .
C14 H14C 0.9600 .
C19 C20 1.366(9) .
C19 H19 0.9300 .
C6 H6A 0.9600 .
C6 H6B 0.9600 .
C6 H6C 0.9600 .
B7 B8 1.743(10) .
B7 H7 1.1000 .
C20 C21 1.380(9) .
C20 H20 0.9300 .
C21 H21 0.9300 .
C7 H7A 0.9600 .
C7 H7B 0.9600 .
C7 H7C 0.9600 .
C8 H8A 0.9600 .
C8 H8B 0.9600 .
C8 H8C 0.9600 .
B8 H8 1.1000 .

loop_
_geom_hbond_atom_site_label_D
_geom_hbond_atom_site_label_H
_geom_hbond_atom_site_label_A
_geom_hbond_distance_DH
_geom_hbond_distance_HA
_geom_hbond_distance_DA
_geom_hbond_angle_DHA
_geom_hbond_site_symmetry_A
C7 H7C O1 0.96 2.62 3.243(10) 122.8 .
C8 H8A O1 0.96 2.60 3.094(11) 112.3 .
C8 H8A O1 0.96 2.60 3.094(11) 112.3 .
C8 H8A O1 0.96 2.60 3.094(11) 112.3 .
C7 H7C O1 0.96 2.62 3.243(10) 122.8 .
C8 H8A O1 0.96 2.60 3.094(11) 112.3 .

loop_
_geom_torsion_atom_site_label_1
_geom_torsion_atom_site_label_2
_geom_torsion_atom_site_label_3
_geom_torsion_atom_site_label_4
_geom_torsion
_geom_torsion_site_symmetry_1
_geom_torsion_site_symmetry_2
_geom_torsion_site_symmetry_3
_geom_torsion_site_symmetry_4
C9 P2 C2 C1 -129.8(3) . . . .
C12 P2 C2 C1 115.9(3) . . . .
Ni1 P2 C2 C1 -7.1(3) . . . .
C9 P2 C2 B2 88.8(4) . . . .
C12 P2 C2 B2 -25.4(5) . . . .
Ni1 P2 C2 B2 -148.4(4) . . . .
C9 P2 C2 B9 -60.2(4) . . . .
C12 P2 C2 B9 -174.4(3) . . . .
Ni1 P2 C2 B9 62.5(3) . . . .
C9 P2 C2 B3 10.6(4) . . . .
C12 P2 C2 B3 -103.7(4) . . . .
Ni1 P2 C2 B3 133.3(3) . . . .
B2 C2 C1 B4 1.4(5) . . . .
B9 C2 C1 B4 109.0(4) . . . .
B3 C2 C1 B4 71.0(5) . . . .
P2 C2 C1 B4 -143.5(3) . . . .
B2 C2 C1 B1 -68.2(5) . . . .
B9 C2 C1 B1 39.4(4) . . . .
B3 C2 C1 B1 1.3(5) . . . .
P2 C2 C1 B1 146.9(3) . . . .
B2 C2 C1 B9 -107.6(4) . . . .
B3 C2 C1 B9 -38.0(4) . . . .
P2 C2 C1 B9 107.5(4) . . . .
B2 C2 C1 P1 147.5(4) . . . .
B9 C2 C1 P1 -104.8(4) . . . .
B3 C2 C1 P1 -142.9(3) . . . .
P2 C2 C1 P1 2.7(4) . . . .
B7 B1 C1 C2 66.5(5) . . . .
B5 B1 C1 C2 2.0(5) . . . .
B9 B1 C1 C2 -39.6(4) . . . .
B4 B1 C1 C2 105.4(4) . . . .
B7 B1 C1 B4 -39.0(4) . . . .
B5 B1 C1 B4 -103.4(5) . . . .
B9 B1 C1 B4 -145.0(4) . . . .
B7 B1 C1 B9 106.1(5) . . . .
B5 B1 C1 B9 41.6(4) . . . .
B4 B1 C1 B9 145.0(4) . . . .
B7 B1 C1 P1 -153.7(4) . . . .
B5 B1 C1 P1 141.8(4) . . . .
B9 B1 C1 P1 100.2(4) . . . .
B4 B1 C1 P1 -114.8(4) . . . .
C4 P1 C1 C2 -118.1(3) . . . .
C3 P1 C1 C2 126.6(3) . . . .
Ni1 P1 C1 C2 2.8(3) . . . .
C4 P1 C1 B4 23.6(5) . . . .
C3 P1 C1 B4 -91.7(4) . . . .
Ni1 P1 C1 B4 144.5(4) . . . .
C4 P1 C1 B1 103.1(4) . . . .
C3 P1 C1 B1 -12.1(5) . . . .
Ni1 P1 C1 B1 -135.9(4) . . . .
C4 P1 C1 B9 173.5(4) . . . .
C3 P1 C1 B9 58.3(4) . . . .
Ni1 P1 C1 B9 -65.5(3) . . . .
C2 P2 C12 C14 -55.6(5) . . . .
C9 P2 C12 C14 -175.8(5) . . . .
Ni1 P2 C12 C14 66.6(5) . . . .
C2 P2 C12 C13 -179.9(4) . . . .
C9 P2 C12 C13 59.9(5) . . . .
Ni1 P2 C12 C13 -57.8(4) . . . .
C1 C2 B2 B6 61.9(5) . . . .
B9 C2 B2 B6 -7.7(6) . . . .
B3 C2 B2 B6 -41.3(4) . . . .
P2 C2 B2 B6 -156.7(4) . . . .
C1 C2 B2 B3 103.2(4) . . . .
B9 C2 B2 B3 33.6(4) . . . .
P2 C2 B2 B3 -115.5(4) . . . .
C1 C2 B2 B8 0.5(5) . . . .
B9 C2 B2 B8 -69.1(5) . . . .
B3 C2 B2 B8 -102.7(4) . . . .
P2 C2 B2 B8 141.9(4) . . . .
Ni1 O1 C15 O2 0.6(5) . . . .
Ni1 O1 C15 C16 179.7(5) . . . .
Ni1 O2 C15 O1 -0.6(5) . . . .
Ni1 O2 C15 C16 -179.7(5) . . . .
C17 C16 C15 O1 1.4(9) . . . .
C18 C16 C15 O1 -179.6(5) . . . .
C17 C16 C15 O2 -179.6(6) . . . .
C18 C16 C15 O2 -0.6(8) . . . .
C1 C2 B3 B5 -4.1(5) . . . .
B2 C2 B3 B5 102.2(5) . . . .
B9 C2 B3 B5 -42.9(4) . . . .
P2 C2 B3 B5 -145.2(4) . . . .
C1 C2 B3 B6 -66.6(5) . . . .
B2 C2 B3 B6 39.7(4) . . . .
B9 C2 B3 B6 -105.4(5) . . . .
P2 C2 B3 B6 152.3(4) . . . .
C1 C2 B3 B9 38.8(4) . . . .
B2 C2 B3 B9 145.1(4) . . . .
P2 C2 B3 B9 -102.3(4) . . . .
C1 C2 B3 B2 -106.3(4) . . . .
B9 C2 B3 B2 -145.1(4) . . . .
P2 C2 B3 B2 112.6(4) . . . .
C2 B2 B3 B5 -94.2(4) . . . .
B6 B2 B3 B5 38.6(4) . . . .
B8 B2 B3 B5 5.0(5) . . . .
B6 B2 B3 C2 132.8(5) . . . .
B8 B2 B3 C2 99.1(4) . . . .
C2 B2 B3 B6 -132.8(5) . . . .
B8 B2 B3 B6 -33.6(4) . . . .
C2 B2 B3 B9 -30.6(4) . . . .
B6 B2 B3 B9 102.1(5) . . . .
B8 B2 B3 B9 68.5(5) . . . .
C2 P2 C9 C11 72.0(6) . . . .
C12 P2 C9 C11 -171.8(6) . . . .
Ni1 P2 C9 C11 -51.9(6) . . . .
C2 P2 C9 C10 -72.3(5) . . . .
C12 P2 C9 C10 43.8(6) . . . .
Ni1 P2 C9 C10 163.8(4) . . . .
C2 C1 B4 B7 -63.0(5) . . . .
B1 C1 B4 B7 39.9(4) . . . .
B9 C1 B4 B7 5.7(6) . . . .
P1 C1 B4 B7 154.8(4) . . . .
C2 C1 B4 B1 -103.0(4) . . . .
B9 C1 B4 B1 -34.2(4) . . . .
P1 C1 B4 B1 114.9(4) . . . .
C2 C1 B4 B8 -2.5(5) . . . .
B1 C1 B4 B8 100.4(5) . . . .
B9 C1 B4 B8 66.2(5) . . . .
P1 C1 B4 B8 -144.7(4) . . . .
B7 B1 B4 C1 133.6(5) . . . .
B5 B1 B4 C1 95.5(4) . . . .
B9 B1 B4 C1 31.3(4) . . . .
C1 B1 B4 B7 -133.6(5) . . . .
B5 B1 B4 B7 -38.2(4) . . . .
B9 B1 B4 B7 -102.4(5) . . . .
C1 B1 B4 B8 -98.7(4) . . . .
B7 B1 B4 B8 34.9(4) . . . .
B5 B1 B4 B8 -3.2(5) . . . .
B9 B1 B4 B8 -67.4(5) . . . .
C1 B1 B5 B3 -4.7(6) . . . .
B7 B1 B5 B3 -99.7(5) . . . .
B9 B1 B5 B3 36.5(4) . . . .
B4 B1 B5 B3 -63.4(5) . . . .
C1 B1 B5 B9 -41.2(4) . . . .
B7 B1 B5 B9 -136.2(5) . . . .
B4 B1 B5 B9 -99.9(4) . . . .
C1 B1 B5 B6 59.0(5) . . . .
B7 B1 B5 B6 -36.1(4) . . . .
B9 B1 B5 B6 100.1(5) . . . .
B4 B1 B5 B6 0.3(5) . . . .
C1 B1 B5 B7 95.1(4) . . . .
B9 B1 B5 B7 136.2(5) . . . .
B4 B1 B5 B7 36.4(4) . . . .
C2 B3 B5 B1 5.3(5) . . . .
B6 B3 B5 B1 99.7(5) . . . .
B9 B3 B5 B1 -36.7(4) . . . .
B2 B3 B5 B1 62.1(5) . . . .
C2 B3 B5 B9 42.0(4) . . . .
B6 B3 B5 B9 136.5(5) . . . .
B2 B3 B5 B9 98.8(4) . . . .
C2 B3 B5 B6 -94.4(4) . . . .
B9 B3 B5 B6 -136.5(5) . . . .
B2 B3 B5 B6 -37.7(4) . . . .
C2 B3 B5 B7 -57.1(5) . . . .
B6 B3 B5 B7 37.4(4) . . . .
B9 B3 B5 B7 -99.1(5) . . . .
B2 B3 B5 B7 -0.3(5) . . . .
C1 P1 C3 C8 -137.6(7) . . . .
C4 P1 C3 C8 107.1(7) . . . .
Ni1 P1 C3 C8 -14.7(7) . . . .
C1 P1 C3 C5 78.8(6) . . . .
C4 P1 C3 C5 -36.5(6) . . . .
Ni1 P1 C3 C5 -158.2(5) . . . .
C1 P1 C4 C6 60.4(6) . . . .
C3 P1 C4 C6 176.5(5) . . . .
Ni1 P1 C4 C6 -60.7(6) . . . .
C1 P1 C4 C7 179.0(6) . . . .
C3 P1 C4 C7 -64.9(7) . . . .
Ni1 P1 C4 C7 57.9(7) . . . .
C2 B2 B6 B3 42.1(4) . . . .
B8 B2 B6 B3 142.1(5) . . . .
C2 B2 B6 B8 -100.0(5) . . . .
B3 B2 B6 B8 -142.1(5) . . . .
C2 B2 B6 B5 4.4(6) . . . .
B3 B2 B6 B5 -37.7(4) . . . .
B8 B2 B6 B5 104.4(5) . . . .
C2 B2 B6 B7 -59.3(6) . . . .
B3 B2 B6 B7 -101.5(5) . . . .
B8 B2 B6 B7 40.7(4) . . . .
B5 B3 B6 B2 -137.2(5) . . . .
C2 B3 B6 B2 -37.5(4) . . . .
B9 B3 B6 B2 -98.0(5) . . . .
B5 B3 B6 B8 -100.5(6) . . . .
C2 B3 B6 B8 -0.8(6) . . . .
B9 B3 B6 B8 -61.3(6) . . . .
B2 B3 B6 B8 36.7(4) . . . .
C2 B3 B6 B5 99.7(4) . . . .
B9 B3 B6 B5 39.2(4) . . . .
B2 B3 B6 B5 137.2(5) . . . .
B5 B3 B6 B7 -37.5(4) . . . .
C2 B3 B6 B7 62.2(5) . . . .
B9 B3 B6 B7 1.7(6) . . . .
B2 B3 B6 B7 99.7(5) . . . .
B1 B5 B6 B2 -64.1(6) . . . .
B3 B5 B6 B2 38.7(4) . . . .
B9 B5 B6 B2 0.0(7) . . . .
B7 B5 B6 B2 -99.6(5) . . . .
B1 B5 B6 B3 -102.8(5) . . . .
B9 B5 B6 B3 -38.7(4) . . . .
B7 B5 B6 B3 -138.3(5) . . . .
B1 B5 B6 B8 3.0(6) . . . .
B3 B5 B6 B8 105.8(5) . . . .
B9 B5 B6 B8 67.1(6) . . . .
B7 B5 B6 B8 -32.4(4) . . . .
B1 B5 B6 B7 35.5(4) . . . .
B3 B5 B6 B7 138.3(5) . . . .
B9 B5 B6 B7 99.5(5) . . . .
B2 C2 B9 C1 104.3(4) . . . .
B3 C2 B9 C1 138.9(4) . . . .
P2 C2 B9 C1 -104.5(3) . . . .
C1 C2 B9 B3 -138.9(4) . . . .
B2 C2 B9 B3 -34.6(4) . . . .
P2 C2 B9 B3 116.6(4) . . . .
C1 C2 B9 B5 -96.7(4) . . . .
B2 C2 B9 B5 7.6(6) . . . .
B3 C2 B9 B5 42.2(4) . . . .
P2 C2 B9 B5 158.8(4) . . . .
C1 C2 B9 B1 -36.3(3) . . . .
B2 C2 B9 B1 68.0(5) . . . .
B3 C2 B9 B1 102.6(4) . . . .
P2 C2 B9 B1 -140.8(3) . . . .
B4 C1 B9 C2 -102.4(4) . . . .
B1 C1 B9 C2 -137.5(4) . . . .
P1 C1 B9 C2 105.3(3) . . . .
C2 C1 B9 B3 36.1(3) . . . .
B4 C1 B9 B3 -66.2(5) . . . .
B1 C1 B9 B3 -101.4(4) . . . .
P1 C1 B9 B3 141.4(4) . . . .
C2 C1 B9 B5 97.2(4) . . . .
B4 C1 B9 B5 -5.1(6) . . . .
B1 C1 B9 B5 -40.3(4) . . . .
P1 C1 B9 B5 -157.4(3) . . . .
C2 C1 B9 B1 137.5(4) . . . .
B4 C1 B9 B1 35.1(4) . . . .
P1 C1 B9 B1 -117.2(4) . . . .
B5 B3 B9 C2 130.5(4) . . . .
B6 B3 B9 C2 91.0(4) . . . .
B2 B3 B9 C2 29.0(4) . . . .
B5 B3 B9 C1 96.6(5) . . . .
C2 B3 B9 C1 -33.9(3) . . . .
B6 B3 B9 C1 57.1(5) . . . .
B2 B3 B9 C1 -4.9(5) . . . .
C2 B3 B9 B5 -130.5(4) . . . .
B6 B3 B9 B5 -39.4(4) . . . .
B2 B3 B9 B5 -101.4(5) . . . .
B5 B3 B9 B1 35.3(4) . . . .
C2 B3 B9 B1 -95.2(4) . . . .
B6 B3 B9 B1 -4.2(5) . . . .
B2 B3 B9 B1 -66.1(5) . . . .
B1 B5 B9 C2 97.1(4) . . . .
B3 B5 B9 C2 -42.7(4) . . . .
B6 B5 B9 C2 -4.1(6) . . . .
B7 B5 B9 C2 59.0(5) . . . .
B1 B5 B9 C1 40.3(4) . . . .
B3 B5 B9 C1 -99.5(4) . . . .
B6 B5 B9 C1 -60.9(5) . . . .
B7 B5 B9 C1 2.2(5) . . . .
B1 B5 B9 B3 139.8(5) . . . .
B6 B5 B9 B3 38.6(4) . . . .
B7 B5 B9 B3 101.7(5) . . . .
B3 B5 B9 B1 -139.8(5) . . . .
B6 B5 B9 B1 -101.2(5) . . . .
B7 B5 B9 B1 -38.1(4) . . . .
C1 B1 B9 C2 34.7(3) . . . .
B7 B1 B9 C2 -57.2(5) . . . .
B5 B1 B9 C2 -97.9(4) . . . .
B4 B1 B9 C2 4.7(5) . . . .
B7 B1 B9 C1 -91.8(5) . . . .
B5 B1 B9 C1 -132.5(4) . . . .
B4 B1 B9 C1 -29.9(4) . . . .
C1 B1 B9 B3 97.0(4) . . . .
B7 B1 B9 B3 5.2(6) . . . .
B5 B1 B9 B3 -35.5(4) . . . .
B4 B1 B9 B3 67.1(5) . . . .
C1 B1 B9 B5 132.5(4) . . . .
B7 B1 B9 B5 40.7(4) . . . .
B4 B1 B9 B5 102.6(5) . . . .
C18 C16 C17 C21 0.5(10) . . . .
C15 C16 C17 C21 179.5(6) . . . .
C17 C16 C18 C19 -1.1(9) . . . .
C15 C16 C18 C19 179.9(6) . . . .
C16 C18 C19 C20 0.0(11) . . . .
C1 B4 B7 B1 -40.3(4) . . . .
B8 B4 B7 B1 -139.8(5) . . . .
C1 B4 B7 B8 99.5(5) . . . .
B1 B4 B7 B8 139.8(5) . . . .
C1 B4 B7 B6 59.4(6) . . . .
B1 B4 B7 B6 99.7(5) . . . .
B8 B4 B7 B6 -40.1(4) . . . .
C1 B4 B7 B5 -3.8(6) . . . .
B1 B4 B7 B5 36.4(4) . . . .
B8 B4 B7 B5 -103.3(5) . . . .
C1 B1 B7 B4 37.7(4) . . . .
B5 B1 B7 B4 139.0(5) . . . .
B9 B1 B7 B4 99.3(5) . . . .
C1 B1 B7 B8 -2.1(7) . . . .
B5 B1 B7 B8 99.1(6) . . . .
B9 B1 B7 B8 59.4(7) . . . .
B4 B1 B7 B8 -39.9(5) . . . .
C1 B1 B7 B6 -65.7(5) . . . .
B5 B1 B7 B6 35.6(4) . . . .
B9 B1 B7 B6 -4.1(6) . . . .
B4 B1 B7 B6 -103.4(5) . . . .
C1 B1 B7 B5 -101.2(4) . . . .
B9 B1 B7 B5 -39.7(4) . . . .
B4 B1 B7 B5 -139.0(5) . . . .
B2 B6 B7 B4 -0.2(6) . . . .
B3 B6 B7 B4 -64.7(6) . . . .
B8 B6 B7 B4 42.5(5) . . . .
B5 B6 B7 B4 -101.5(5) . . . .
B2 B6 B7 B1 66.0(6) . . . .
B3 B6 B7 B1 1.5(6) . . . .
B8 B6 B7 B1 108.7(5) . . . .
B5 B6 B7 B1 -35.3(4) . . . .
B2 B6 B7 B8 -42.8(4) . . . .
B3 B6 B7 B8 -107.2(5) . . . .
B5 B6 B7 B8 -144.0(5) . . . .
B2 B6 B7 B5 101.2(5) . . . .
B3 B6 B7 B5 36.8(4) . . . .
B8 B6 B7 B5 144.0(5) . . . .
B1 B5 B7 B4 -38.1(4) . . . .
B3 B5 B7 B4 64.3(6) . . . .
B9 B5 B7 B4 0.9(6) . . . .
B6 B5 B7 B4 101.6(5) . . . .
B3 B5 B7 B1 102.4(5) . . . .
B9 B5 B7 B1 39.0(4) . . . .
B6 B5 B7 B1 139.7(5) . . . .
B1 B5 B7 B8 -107.2(5) . . . .
B3 B5 B7 B8 -4.8(6) . . . .
B9 B5 B7 B8 -68.2(6) . . . .
B6 B5 B7 B8 32.5(4) . . . .
B1 B5 B7 B6 -139.7(5) . . . .
B3 B5 B7 B6 -37.3(4) . . . .
B9 B5 B7 B6 -100.7(5) . . . .
C18 C19 C20 C21 1.7(12) . . . .
C16 C17 C21 C20 1.2(12) . . . .
C19 C20 C21 C17 -2.2(12) . . . .
B4 B7 B8 B6 -135.1(5) . . . .
B1 B7 B8 B6 -96.1(6) . . . .
B5 B7 B8 B6 -32.5(4) . . . .
B4 B7 B8 B2 -95.0(4) . . . .
B1 B7 B8 B2 -56.0(6) . . . .
B6 B7 B8 B2 40.1(4) . . . .
B5 B7 B8 B2 7.6(6) . . . .
B1 B7 B8 B4 39.0(5) . . . .
B6 B7 B8 B4 135.1(5) . . . .
B5 B7 B8 B4 102.6(5) . . . .
B2 B6 B8 B7 133.1(4) . . . .
B3 B6 B8 B7 97.2(5) . . . .
B5 B6 B8 B7 33.1(4) . . . .
B3 B6 B8 B2 -36.0(4) . . . .
B5 B6 B8 B2 -100.0(5) . . . .
B7 B6 B8 B2 -133.1(4) . . . .
B2 B6 B8 B4 95.1(4) . . . .
B3 B6 B8 B4 59.1(6) . . . .
B5 B6 B8 B4 -4.9(6) . . . .
B7 B6 B8 B4 -38.0(4) . . . .
C2 B2 B8 B7 57.1(5) . . . .
B6 B2 B8 B7 -41.8(4) . . . .
B3 B2 B8 B7 -7.8(5) . . . .
C2 B2 B8 B6 98.9(5) . . . .
B3 B2 B8 B6 34.1(4) . . . .
C2 B2 B8 B4 -1.9(5) . . . .
B6 B2 B8 B4 -100.8(5) . . . .
B3 B2 B8 B4 -66.8(5) . . . .
C1 B4 B8 B7 -97.8(5) . . . .
B1 B4 B8 B7 -35.3(4) . . . .
C1 B4 B8 B6 -57.5(5) . . . .
B7 B4 B8 B6 40.3(4) . . . .
B1 B4 B8 B6 4.9(5) . . . .
C1 B4 B8 B2 2.6(5) . . . .
B7 B4 B8 B2 100.4(5) . . . .
B1 B4 B8 B2 65.1(5) . . . .
